data_8103338
loop_
_publ_author_name
'Lue Li'
'Fa-Yan Meng'
'Li Wang'
'Zhou-Feng Huang'
'Shui-Qiang Wei'
'Cui-Wu Lin'

_publ_section_title
;
 Crystal structure of
 3,4-bis(acetyloxy)-N-{4-[(6-methoxy-4-pyrimidinyl)aminosulfonyl]phenyl}benzamide,
 C22H20N4O8S
;
_journal_issue 2
_journal_name_full 'Zeitschrift f\"ur Kristallographie - New Crystal Structures'
_journal_page_first 131
_journal_volume 227
_journal_year 2012
_chemical_formula_sum 'C22 H20 N4 O8 S'
_chemical_formula_weight 500.48
_space_group_IT_number 2
_symmetry_cell_setting triclinic
_symmetry_space_group_name_Hall '-P 1'
_symmetry_space_group_name_H-M 'P -1'
_atom_sites_solution_hydrogens geom
_atom_sites_solution_primary direct
_atom_sites_solution_secondary difmap
_audit_creation_method SHELXL-97
_cell_angle_alpha 108.369(8)
_cell_angle_beta 101.227(9)
_cell_angle_gamma 96.479(8)
_cell_formula_units_Z 2
_cell_length_a 8.408(6)
_cell_length_b 9.842(7)
_cell_length_c 15.154(11)
_cell_measurement_reflns_used 3952
_cell_measurement_temperature 296(2)
_cell_measurement_theta_max 25.00
_cell_measurement_theta_min 1.46
_cell_volume 1146.7(14)
_computing_cell_refinement 'Bruker FRAMBO'
_computing_data_collection 'Bruker FRAMBO'
_computing_data_reduction 'Bruker SAINT'
_computing_molecular_graphics 'Bruker SHELXTL'
_computing_publication_material 'Bruker SHELXTL'
_computing_structure_refinement 'SHELXL-97 (Sheldrick, 1997)'
_computing_structure_solution 'SHELXS-97 (Sheldrick, 1990)'
_diffrn_ambient_temperature 296(2)
_diffrn_measured_fraction_theta_full 0.980
_diffrn_measured_fraction_theta_max 0.980
_diffrn_measurement_device_type 'multiwire proportional'
_diffrn_measurement_method 'phi and omega scans'
_diffrn_radiation_monochromator graphite
_diffrn_radiation_source 'fine-focus sealed tube'
_diffrn_radiation_type MoK\a
_diffrn_radiation_wavelength 0.71073
_diffrn_reflns_av_R_equivalents 0.0223
_diffrn_reflns_av_sigmaI/netI 0.0370
_diffrn_reflns_limit_h_max 9
_diffrn_reflns_limit_h_min -8
_diffrn_reflns_limit_k_max 11
_diffrn_reflns_limit_k_min -11
_diffrn_reflns_limit_l_max 14
_diffrn_reflns_limit_l_min -17
_diffrn_reflns_number 6317
_diffrn_reflns_theta_full 25.00
_diffrn_reflns_theta_max 25.00
_diffrn_reflns_theta_min 1.46
_diffrn_standards_decay_% 0
_diffrn_standards_interval_count 0
_diffrn_standards_interval_time 0
_diffrn_standards_number 0
_exptl_absorpt_coefficient_mu 0.198
_exptl_absorpt_correction_T_max 0.957
_exptl_absorpt_correction_T_min 0.939
_exptl_absorpt_correction_type multi-scan
_exptl_crystal_colour colorless
_exptl_crystal_density_diffrn 1.449
_exptl_crystal_density_method 'not measured'
_exptl_crystal_description block
_exptl_crystal_F_000 520
_exptl_crystal_size_max 0.32
_exptl_crystal_size_mid 0.28
_exptl_crystal_size_min 0.22
_refine_diff_density_max 0.393
_refine_diff_density_min -0.378
_refine_diff_density_rms 0.051
_refine_ls_extinction_coef 0.018(3)
_refine_ls_extinction_expression Fc^*^=kFc[1+0.001xFc^2^\l^3^/sin(2\q)]^-1/4^
_refine_ls_extinction_method SHELXL
_refine_ls_goodness_of_fit_ref 1.097
_refine_ls_hydrogen_treatment constr
_refine_ls_matrix_type full
_refine_ls_number_parameters 356
_refine_ls_number_reflns 3952
_refine_ls_number_restraints 2
_refine_ls_restrained_S_all 1.097
_refine_ls_R_factor_all 0.0489
_refine_ls_R_factor_gt 0.0424
_refine_ls_shift/su_max 0.002
_refine_ls_shift/su_mean 0.000
_refine_ls_structure_factor_coef Fsqd
_refine_ls_weighting_details 'calc w=1/[\s^2^(Fo^2^)+(0.0655P)^2^+0.4702P] where P=(Fo^2^+2Fc^2^)/3'
_refine_ls_weighting_scheme calc
_refine_ls_wR_factor_gt 0.1213
_refine_ls_wR_factor_ref 0.1304
_reflns_number_gt 3402
_reflns_number_total 3952
_reflns_threshold_expression >2sigma(I)
_cod_data_source_file 1267-3681.cff
_cod_data_source_block bb
_cod_depositor_comments
;
The following automatic conversions were performed:

'_refine_ls_hydrogen_treatment' value 'contr' was replaced with the
value 'constr' as specified in the replacement file
'src/cod-tools/trunk/data/replacement-values/replacement_values.lst'.

Automatic conversion script
Id: cif_fix_values 5376 2017-05-30 11:51:03Z andrius 
;
_cod_original_cell_volume 1146.8(14)
_cod_original_sg_symbol_H-M P-1
_cod_database_code 8103338

loop_
_symmetry_equiv_pos_as_xyz
'x, y, z'
'-x, -y, -z'

loop_
_atom_site_label
_atom_site_type_symbol
_atom_site_fract_x
_atom_site_fract_y
_atom_site_fract_z
_atom_site_U_iso_or_equiv
_atom_site_adp_type
_atom_site_occupancy
_atom_site_symmetry_multiplicity
_atom_site_calc_flag
_atom_site_refinement_flags
_atom_site_disorder_assembly
_atom_site_disorder_group
N1 N -0.2675(3) -0.0019(2) 0.02392(16) 0.0617(6) Uani 1 1 d . . .
N2 N -0.3427(3) 0.1744(2) 0.15059(16) 0.0569(6) Uani 1 1 d . . .
N3 N -0.4045(2) 0.12835(18) 0.28136(13) 0.0391(4) Uani 1 1 d . . .
H3B H -0.4658 0.1933 0.2863 0.047 Uiso 1 1 calc R . .
N4 N 0.3595(2) 0.31930(17) 0.55028(13) 0.0370(4) Uani 1 1 d . . .
H4A H 0.4208 0.2548 0.5383 0.044 Uiso 1 1 calc R . .
O1 O -0.2584(4) -0.2317(2) 0.03038(17) 0.0899(8) Uani 1 1 d . . .
O2 O -0.4448(2) 0.14570(19) 0.43932(13) 0.0569(5) Uani 1 1 d . . .
O3 O -0.3746(2) -0.08112(16) 0.33943(12) 0.0482(4) Uani 1 1 d . . .
O4 O 0.3775(2) 0.56442(16) 0.62054(14) 0.0561(5) Uani 1 1 d . . .
O5 O 0.8713(2) 0.24247(18) 0.75794(13) 0.0510(4) Uani 1 1 d . . .
O6 O 0.7205(3) 0.2773(3) 0.86796(18) 0.0915(8) Uani 1 1 d . . .
S1 S -0.35220(6) 0.07463(5) 0.37381(4) 0.03677(19) Uani 1 1 d . . .
C1 C -0.2124(6) -0.2704(4) -0.0603(3) 0.1031(14) Uani 1 1 d . . .
H1B H -0.1948 -0.3692 -0.0786 0.155 Uiso 1 1 calc R . .
H1C H -0.1127 -0.2063 -0.0540 0.155 Uiso 1 1 calc R . .
H1D H -0.2992 -0.2615 -0.1085 0.155 Uiso 1 1 calc R . .
C2 C -0.2848(3) -0.0967(3) 0.06876(19) 0.0548(6) Uani 1 1 d . . .
C3 C -0.3003(4) 0.1289(3) 0.0682(2) 0.0691(8) Uani 1 1 d . . .
H3C H -0.2921 0.1961 0.0370 0.083 Uiso 1 1 calc R . .
C4 C -0.3559(3) 0.0756(2) 0.19470(16) 0.0385(5) Uani 1 1 d . . .
C5 C -0.3289(3) -0.0635(2) 0.15556(18) 0.0530(6) Uani 1 1 d . . .
H5A H -0.3396 -0.1318 0.1857 0.064 Uiso 1 1 calc R . .
C6 C -0.1408(3) 0.1473(2) 0.42509(15) 0.0331(4) Uani 1 1 d . . .
C7 C -0.0945(3) 0.2910(2) 0.48796(15) 0.0371(5) Uani 1 1 d . . .
H7A H -0.1748 0.3463 0.5025 0.045 Uiso 1 1 calc R . .
C8 C 0.0704(3) 0.3516(2) 0.52875(15) 0.0367(5) Uani 1 1 d . . .
H8A H 0.1013 0.4478 0.5702 0.044 Uiso 1 1 calc R . .
C9 C 0.1910(2) 0.2680(2) 0.50763(14) 0.0318(4) Uani 1 1 d . . .
C10 C 0.1426(3) 0.1236(2) 0.44376(15) 0.0369(5) Uani 1 1 d . . .
H10A H 0.2226 0.0681 0.4290 0.044 Uiso 1 1 calc R . .
C11 C -0.0229(3) 0.0626(2) 0.40235(15) 0.0367(5) Uani 1 1 d . . .
H11A H -0.0545 -0.0331 0.3602 0.044 Uiso 1 1 calc R . .
C12 C 0.4417(3) 0.4558(2) 0.60791(15) 0.0368(5) Uani 1 1 d . . .
C13 C 0.6170(3) 0.4641(2) 0.65614(15) 0.0349(5) Uani 1 1 d . A .
C14 C 0.7349(3) 0.5894(2) 0.67615(16) 0.0406(5) Uani 1 1 d . . .
H14A H 0.7049 0.6664 0.6578 0.049 Uiso 1 1 calc R . .
C15 C 0.8961(3) 0.5980(3) 0.7234(2) 0.0534(6) Uani 1 1 d . A .
H15A H 0.9751 0.6797 0.7347 0.064 Uiso 1 1 calc R . .
C16 C 0.9408(3) 0.4861(3) 0.7539(2) 0.0530(6) Uani 1 1 d . . .
C17 C 0.8239(3) 0.3607(2) 0.73303(16) 0.0406(5) Uani 1 1 d . A .
C18 C 0.6649(3) 0.3502(2) 0.68480(16) 0.0392(5) Uani 1 1 d . . .
H18A H 0.5878 0.2662 0.6710 0.047 Uiso 1 1 calc R A .
C21 C 0.8041(3) 0.2057(3) 0.82488(19) 0.0543(6) Uani 1 1 d . . .
C22 C 0.8445(4) 0.0637(3) 0.8299(2) 0.0737(9) Uani 1 1 d . . .
H22A H 0.7966 0.0391 0.8767 0.111 Uiso 1 1 calc R . .
H22B H 0.9621 0.0721 0.8478 0.111 Uiso 1 1 calc R . .
H22C H 0.8006 -0.0112 0.7683 0.111 Uiso 1 1 calc R . .
O7 O 1.0928(5) 0.5164(3) 0.8280(4) 0.0463(10) Uani 0.596(5) 1 d P A 1
O8 O 1.1828(4) 0.3358(4) 0.7266(2) 0.0678(12) Uani 0.596(5) 1 d P A 1
C19 C 1.2105(6) 0.4322(6) 0.8008(5) 0.0461(12) Uani 0.596(5) 1 d PD A 1
C20 C 1.3634(17) 0.4908(18) 0.8821(13) 0.084(5) Uani 0.596(5) 1 d PD A 1
H20A H 1.4442 0.4306 0.8689 0.126 Uiso 0.596(5) 1 calc PR A 1
H20B H 1.3359 0.4903 0.9406 0.126 Uiso 0.596(5) 1 calc PR A 1
H20C H 1.4074 0.5887 0.8885 0.126 Uiso 0.596(5) 1 calc PR A 1
O7' O 1.1079(6) 0.4745(7) 0.7633(5) 0.0627(17) Uani 0.404(5) 1 d P A 2
O8' O 1.0973(9) 0.5164(9) 0.9143(4) 0.106(3) Uani 0.404(5) 1 d P A 2
C19' C 1.1754(15) 0.4930(11) 0.8539(9) 0.066(3) Uani 0.404(5) 1 d PD A 2
C20' C 1.358(2) 0.4807(19) 0.8658(18) 0.062(5) Uani 0.404(5) 1 d PD A 2
H20D H 1.4168 0.5608 0.8549 0.093 Uiso 0.404(5) 1 calc PR A 2
H20E H 1.3673 0.3906 0.8203 0.093 Uiso 0.404(5) 1 calc PR A 2
H20F H 1.4028 0.4831 0.9296 0.093 Uiso 0.404(5) 1 calc PR A 2

loop_
_atom_site_aniso_label
_atom_site_aniso_U_11
_atom_site_aniso_U_22
_atom_site_aniso_U_33
_atom_site_aniso_U_23
_atom_site_aniso_U_13
_atom_site_aniso_U_12
N1 0.0727(16) 0.0621(14) 0.0512(13) 0.0188(11) 0.0229(12) 0.0047(11)
N2 0.0766(16) 0.0433(11) 0.0546(13) 0.0213(10) 0.0166(12) 0.0121(10)
N3 0.0354(10) 0.0344(9) 0.0444(11) 0.0087(8) 0.0076(8) 0.0117(7)
N4 0.0319(9) 0.0318(9) 0.0432(10) 0.0073(7) 0.0073(8) 0.0092(7)
O1 0.151(2) 0.0522(11) 0.0828(15) 0.0135(10) 0.0764(16) 0.0290(12)
O2 0.0399(10) 0.0690(11) 0.0580(11) 0.0097(9) 0.0266(8) 0.0062(8)
O3 0.0450(9) 0.0374(8) 0.0609(10) 0.0182(7) 0.0131(8) -0.0015(6)
O4 0.0450(10) 0.0315(8) 0.0781(12) 0.0095(8) -0.0019(9) 0.0101(7)
O5 0.0405(9) 0.0567(10) 0.0667(11) 0.0345(8) 0.0131(8) 0.0143(7)
O6 0.125(2) 0.0992(17) 0.0874(17) 0.0521(14) 0.0612(16) 0.0508(16)
S1 0.0298(3) 0.0365(3) 0.0424(3) 0.0103(2) 0.0128(2) 0.0024(2)
C1 0.145(4) 0.080(2) 0.084(2) -0.0001(19) 0.077(3) 0.014(2)
C2 0.0628(17) 0.0461(13) 0.0540(15) 0.0100(11) 0.0251(13) 0.0068(11)
C3 0.099(2) 0.0565(16) 0.0589(18) 0.0280(14) 0.0261(17) 0.0100(15)
C4 0.0342(11) 0.0352(10) 0.0401(12) 0.0097(9) 0.0036(9) 0.0016(8)
C5 0.0715(18) 0.0403(12) 0.0547(15) 0.0172(11) 0.0301(13) 0.0126(11)
C6 0.0324(11) 0.0349(10) 0.0337(11) 0.0130(8) 0.0106(9) 0.0057(8)
C7 0.0350(11) 0.0348(10) 0.0410(12) 0.0095(9) 0.0116(9) 0.0111(8)
C8 0.0375(12) 0.0294(10) 0.0389(12) 0.0060(8) 0.0082(9) 0.0071(8)
C9 0.0295(10) 0.0339(10) 0.0327(11) 0.0126(8) 0.0072(8) 0.0064(8)
C10 0.0336(11) 0.0343(10) 0.0420(12) 0.0084(9) 0.0121(9) 0.0121(8)
C11 0.0360(11) 0.0313(10) 0.0382(12) 0.0062(8) 0.0088(9) 0.0060(8)
C12 0.0389(12) 0.0329(10) 0.0378(12) 0.0122(9) 0.0083(9) 0.0057(8)
C13 0.0332(11) 0.0350(10) 0.0345(11) 0.0100(8) 0.0091(9) 0.0033(8)
C14 0.0417(13) 0.0337(10) 0.0458(13) 0.0136(9) 0.0116(10) 0.0043(9)
C15 0.0355(13) 0.0413(12) 0.0790(18) 0.0207(12) 0.0107(12) -0.0040(9)
C16 0.0299(12) 0.0514(13) 0.0743(18) 0.0222(12) 0.0063(12) 0.0033(10)
C17 0.0355(12) 0.0423(11) 0.0470(13) 0.0189(10) 0.0102(10) 0.0087(9)
C18 0.0359(12) 0.0361(11) 0.0433(12) 0.0143(9) 0.0077(10) -0.0006(8)
C21 0.0530(16) 0.0629(15) 0.0504(15) 0.0281(12) 0.0087(12) 0.0073(12)
C22 0.077(2) 0.083(2) 0.083(2) 0.0543(18) 0.0220(18) 0.0250(16)
O7 0.0345(19) 0.0482(17) 0.047(3) 0.0088(15) 0.0014(18) 0.0073(14)
O8 0.060(2) 0.086(3) 0.058(2) 0.0161(19) 0.0197(16) 0.0327(17)
C19 0.037(3) 0.046(3) 0.062(3) 0.026(3) 0.013(3) 0.012(2)
C20 0.046(7) 0.097(8) 0.098(7) 0.052(6) -0.024(5) -0.012(5)
O7' 0.029(3) 0.094(4) 0.064(4) 0.034(4) 0.004(3) 0.000(2)
O8' 0.078(5) 0.170(7) 0.051(4) 0.025(4) 0.000(3) 0.015(4)
C19' 0.056(6) 0.055(5) 0.080(8) 0.033(5) -0.009(6) -0.002(4)
C20' 0.048(11) 0.047(6) 0.094(10) 0.030(6) 0.009(7) 0.020(6)

loop_
_atom_type_symbol
_atom_type_description
_atom_type_scat_dispersion_real
_atom_type_scat_dispersion_imag
_atom_type_scat_source
C C 0.0033 0.0016 'International Tables Vol C Tables 4.2.6.8 and 6.1.1.4'
H H 0.0000 0.0000 'International Tables Vol C Tables 4.2.6.8 and 6.1.1.4'
N N 0.0061 0.0033 'International Tables Vol C Tables 4.2.6.8 and 6.1.1.4'
O O 0.0106 0.0060 'International Tables Vol C Tables 4.2.6.8 and 6.1.1.4'
S S 0.1246 0.1234 'International Tables Vol C Tables 4.2.6.8 and 6.1.1.4'

loop_
_geom_angle_atom_site_label_1
_geom_angle_atom_site_label_2
_geom_angle_atom_site_label_3
_geom_angle
C2 N1 C3 114.5(2)
C3 N2 C4 115.5(2)
C4 N3 S1 124.76(15)
C4 N3 H3B 117.6
S1 N3 H3B 117.6
C12 N4 C9 130.02(17)
C12 N4 H4A 115.0
C9 N4 H4A 115.0
C2 O1 C1 118.3(3)
C21 O5 C17 117.72(19)
O3 S1 O2 119.40(10)
O3 S1 N3 108.49(10)
O2 S1 N3 104.22(11)
O3 S1 C6 108.81(10)
O2 S1 C6 108.66(11)
N3 S1 C6 106.51(9)
O1 C1 H1B 109.5
O1 C1 H1C 109.5
H1B C1 H1C 109.5
O1 C1 H1D 109.5
H1B C1 H1D 109.5
H1C C1 H1D 109.5
N1 C2 O1 119.8(2)
N1 C2 C5 123.4(2)
O1 C2 C5 116.8(2)
N2 C3 N1 128.1(2)
N2 C3 H3C 115.9
N1 C3 H3C 115.9
N2 C4 C5 122.0(2)
N2 C4 N3 113.39(19)
C5 C4 N3 124.6(2)
C4 C5 C2 116.5(2)
C4 C5 H5A 121.8
C2 C5 H5A 121.8
C11 C6 C7 120.94(19)
C11 C6 S1 120.32(16)
C7 C6 S1 118.75(15)
C8 C7 C6 120.13(19)
C8 C7 H7A 119.9
C6 C7 H7A 119.9
C7 C8 C9 119.91(19)
C7 C8 H8A 120.0
C9 C8 H8A 120.0
C8 C9 N4 123.07(18)
C8 C9 C10 119.39(19)
N4 C9 C10 117.48(17)
C11 C10 C9 120.84(18)
C11 C10 H10A 119.6
C9 C10 H10A 119.6
C10 C11 C6 118.79(19)
C10 C11 H11A 120.6
C6 C11 H11A 120.6
O4 C12 N4 123.2(2)
O4 C12 C13 121.93(19)
N4 C12 C13 114.84(18)
C18 C13 C14 119.1(2)
C18 C13 C12 120.82(18)
C14 C13 C12 120.05(19)
C15 C14 C13 119.7(2)
C15 C14 H14A 120.1
C13 C14 H14A 120.1
C16 C15 C14 120.6(2)
C16 C15 H15A 119.7
C14 C15 H15A 119.7
C15 C16 C17 119.6(2)
C15 C16 O7' 115.2(3)
C17 C16 O7' 118.8(3)
C15 C16 O7 118.6(2)
C17 C16 O7 119.7(2)
O7' C16 O7 39.8(3)
C18 C17 C16 120.1(2)
C18 C17 O5 119.96(19)
C16 C17 O5 119.9(2)
C17 C18 C13 120.82(19)
C17 C18 H18A 119.6
C13 C18 H18A 119.6
O6 C21 O5 122.5(2)
O6 C21 C22 127.1(3)
O5 C21 C22 110.3(2)
C21 C22 H22A 109.5
C21 C22 H22B 109.5
H22A C22 H22B 109.5
C21 C22 H22C 109.5
H22A C22 H22C 109.5
H22B C22 H22C 109.5
C19 O7 C16 114.8(4)
O8 C19 O7 122.3(5)
O8 C19 C20 131.0(8)
O7 C19 C20 106.7(9)
C19' O7' C16 108.9(10)
O8' C19' O7' 121.9(12)
O8' C19' C20' 128.3(14)
O7' C19' C20' 109.7(15)
C19' C20' H20D 109.5
C19' C20' H20E 109.5
H20D C20' H20E 109.5
C19' C20' H20F 109.5
H20D C20' H20F 109.5
H20E C20' H20F 109.5

loop_
_geom_bond_atom_site_label_1
_geom_bond_atom_site_label_2
_geom_bond_distance
N1 C2 1.327(3)
N1 C3 1.338(4)
N2 C3 1.320(4)
N2 C4 1.349(3)
N3 C4 1.410(3)
N3 S1 1.648(2)
N3 H3B 0.8600
N4 C12 1.364(3)
N4 C9 1.399(3)
N4 H4A 0.8600
O1 C2 1.336(3)
O1 C1 1.447(4)
O2 S1 1.4377(18)
O3 S1 1.4317(19)
O4 C12 1.230(3)
O5 C21 1.374(3)
O5 C17 1.406(3)
O6 C21 1.191(3)
S1 C6 1.761(2)
C1 H1B 0.9600
C1 H1C 0.9600
C1 H1D 0.9600
C2 C5 1.386(4)
C3 H3C 0.9300
C4 C5 1.375(3)
C5 H5A 0.9300
C6 C11 1.391(3)
C6 C7 1.393(3)
C7 C8 1.381(3)
C7 H7A 0.9300
C8 C9 1.398(3)
C8 H8A 0.9300
C9 C10 1.404(3)
C10 C11 1.388(3)
C10 H10A 0.9300
C11 H11A 0.9300
C12 C13 1.493(3)
C13 C18 1.395(3)
C13 C14 1.403(3)
C14 C15 1.384(3)
C14 H14A 0.9300
C15 C16 1.383(4)
C15 H15A 0.9300
C16 C17 1.397(3)
C16 O7' 1.405(6)
C16 O7 1.459(5)
C17 C18 1.369(3)
C18 H18A 0.9300
C21 C22 1.496(4)
C22 H22A 0.9600
C22 H22B 0.9600
C22 H22C 0.9600
O7 C19 1.401(7)
O8 C19 1.181(7)
C19 C20 1.507(13)
C20 H20A 0.9600
C20 H20B 0.9600
C20 H20C 0.9600
O7' C19' 1.325(14)
O8' C19' 1.207(15)
C19' C20' 1.529(15)
C20' H20D 0.9600
C20' H20E 0.9600
C20' H20F 0.9600

loop_
_geom_torsion_atom_site_label_1
_geom_torsion_atom_site_label_2
_geom_torsion_atom_site_label_3
_geom_torsion_atom_site_label_4
_geom_torsion
C4 N3 S1 O3 -45.56(19)
C4 N3 S1 O2 -173.79(16)
C4 N3 S1 C6 71.42(18)
C3 N1 C2 O1 178.8(3)
C3 N1 C2 C5 -1.6(4)
C1 O1 C2 N1 -0.5(5)
C1 O1 C2 C5 179.9(3)
C4 N2 C3 N1 -0.7(5)
C2 N1 C3 N2 1.9(5)
C3 N2 C4 C5 -0.8(4)
C3 N2 C4 N3 -178.8(2)
S1 N3 C4 N2 -150.21(17)
S1 N3 C4 C5 31.8(3)
N2 C4 C5 C2 0.9(4)
N3 C4 C5 C2 178.8(2)
N1 C2 C5 C4 0.4(4)
O1 C2 C5 C4 180.0(2)
O3 S1 C6 C11 19.7(2)
O2 S1 C6 C11 151.14(18)
N3 S1 C6 C11 -97.11(19)
O3 S1 C6 C7 -160.85(16)
O2 S1 C6 C7 -29.37(19)
N3 S1 C6 C7 82.38(19)
C11 C6 C7 C8 0.0(3)
S1 C6 C7 C8 -179.47(16)
C6 C7 C8 C9 -0.6(3)
C7 C8 C9 N4 -176.34(19)
C7 C8 C9 C10 1.0(3)
C12 N4 C9 C8 -8.6(3)
C12 N4 C9 C10 174.0(2)
C8 C9 C10 C11 -0.7(3)
N4 C9 C10 C11 176.75(19)
C9 C10 C11 C6 0.1(3)
C7 C6 C11 C10 0.2(3)
S1 C6 C11 C10 179.72(16)
C9 N4 C12 O4 -11.1(4)
C9 N4 C12 C13 168.21(19)
O4 C12 C13 C18 145.6(2)
N4 C12 C13 C18 -33.7(3)
O4 C12 C13 C14 -32.2(3)
N4 C12 C13 C14 148.4(2)
C18 C13 C14 C15 0.3(3)
C12 C13 C14 C15 178.1(2)
C13 C14 C15 C16 -2.2(4)
C14 C15 C16 C17 2.8(4)
C14 C15 C16 O7' 154.6(4)
C14 C15 C16 O7 -160.7(3)
C15 C16 C17 C18 -1.6(4)
O7' C16 C17 C18 -152.4(4)
O7 C16 C17 C18 161.7(3)
C15 C16 C17 O5 175.6(2)
O7' C16 C17 O5 24.9(5)
O7 C16 C17 O5 -21.0(4)
C21 O5 C17 C18 -67.2(3)
C21 O5 C17 C16 115.6(3)
C16 C17 C18 C13 -0.2(4)
O5 C17 C18 C13 -177.5(2)
C14 C13 C18 C17 0.9(3)
C12 C13 C18 C17 -176.9(2)
C17 O5 C21 O6 -6.9(4)
C17 O5 C21 C22 170.2(2)
C15 C16 O7 C19 -120.4(4)
C17 C16 O7 C19 76.1(4)
O7' C16 O7 C19 -24.4(4)
C16 O7 C19 O8 -6.2(7)
C16 O7 C19 C20 173.8(9)
C15 C16 O7' C19' 118.8(6)
C17 C16 O7' C19' -89.2(7)
O7 C16 O7' C19' 13.7(5)
C16 O7' C19' O8' -0.3(12)
C16 O7' C19' C20' 180.0(9)
